data_4507118
loop_
_publ_author_name
'Zhang, Liangliang'
'Liu, Fuling'
'Guo, Yu'
'Wang, Xingpo'
'Guo, Jie'
'Wei, Yanhui'
'Chen, Zhen'
'Sun, Daofeng'

_publ_section_title
;
 Crystal Structure Diversities Based on
 4,4&#x2032;-(2,3,6,7-Tetramethoxyanthracene-9,10-diyl)dibenzoic Acid:
 From 2D Layer to 3D Net Framework
;
_journal_issue 12
_journal_name_full 'Crystal Growth &amp; Design'
_journal_page_first 6215
_journal_paper_doi 10.1021/cg301403w
_journal_volume 12
_journal_year 2012
_chemical_formula_sum 'C32 H25.32 Co O8.67'
_chemical_formula_weight 607.44
_chemical_name_systematic
; 
 ? 
;
_space_group_IT_number 148
_symmetry_cell_setting trigonal
_symmetry_space_group_name_Hall '-R 3'
_symmetry_space_group_name_H-M 'R -3 :H'
_atom_sites_solution_hydrogens geom
_atom_sites_solution_primary direct
_atom_sites_solution_secondary difmap
_audit_creation_method SHELXL-97
_cell_angle_alpha 90.00
_cell_angle_beta 90.00
_cell_angle_gamma 120.00
_cell_formula_units_Z 9
_cell_length_a 18.1473(10)
_cell_length_b 18.1473(10)
_cell_length_c 36.182(4)
_cell_measurement_reflns_used 3880
_cell_measurement_temperature 293(2)
_cell_measurement_theta_max 20.84
_cell_measurement_theta_min 2.24
_cell_volume 10319.2(14)
_computing_cell_refinement 'APEX2 Software Suite'
_computing_data_collection 'APEX2 Software Suite (Bruker,2005)'
_computing_data_reduction 'APEX2 Software Suite'
_computing_molecular_graphics 'DIAMOND (Brandenburg, 2008)'
_computing_publication_material 'PLATON (Spek, 2003)'
_computing_structure_refinement 'SHELXL-97 (Sheldrick, 2008)'
_computing_structure_solution 'SHELXS-97 (Sheldrick, 2008)'
_diffrn_ambient_temperature 293(2)
_diffrn_measured_fraction_theta_full 0.996
_diffrn_measured_fraction_theta_max 0.996
_diffrn_measurement_device_type 'Bruker APEX2 CCD area-detector diffractometer'
_diffrn_measurement_method 'phi and omega scans'
_diffrn_radiation_monochromator graphite
_diffrn_radiation_source 'fine-focus sealed tube'
_diffrn_radiation_type MoK\a
_diffrn_radiation_wavelength 0.71073
_diffrn_reflns_av_R_equivalents 0.0418
_diffrn_reflns_av_sigmaI/netI 0.0336
_diffrn_reflns_limit_h_max 15
_diffrn_reflns_limit_h_min -18
_diffrn_reflns_limit_k_max 16
_diffrn_reflns_limit_k_min -18
_diffrn_reflns_limit_l_max 29
_diffrn_reflns_limit_l_min -36
_diffrn_reflns_number 11185
_diffrn_reflns_theta_full 20.90
_diffrn_reflns_theta_max 20.90
_diffrn_reflns_theta_min 1.72
_exptl_absorpt_coefficient_mu 0.408
_exptl_absorpt_correction_T_max 0.9604
_exptl_absorpt_correction_T_min 0.9229
_exptl_absorpt_correction_type multi-scan
_exptl_absorpt_process_details 'APEX2 Software Suite (Bruker,2005)'
_exptl_crystal_colour purple
_exptl_crystal_density_diffrn 0.880
_exptl_crystal_density_method 'not measured'
_exptl_crystal_description block
_exptl_crystal_F_000 2823
_exptl_crystal_size_max 0.20
_exptl_crystal_size_mid 0.15
_exptl_crystal_size_min 0.10
_refine_diff_density_max 0.247
_refine_diff_density_min -0.325
_refine_diff_density_rms 0.051
_refine_ls_extinction_method none
_refine_ls_goodness_of_fit_ref 1.094
_refine_ls_hydrogen_treatment constr
_refine_ls_matrix_type full
_refine_ls_number_parameters 192
_refine_ls_number_reflns 2429
_refine_ls_number_restraints 0
_refine_ls_restrained_S_all 1.094
_refine_ls_R_factor_all 0.0488
_refine_ls_R_factor_gt 0.0401
_refine_ls_shift/su_max 0.000
_refine_ls_shift/su_mean 0.000
_refine_ls_structure_factor_coef Fsqd
_refine_ls_weighting_details 'calc w=1/[\s^2^(Fo^2^)+(0.0755P)^2^+4.9528P] where P=(Fo^2^+2Fc^2^)/3'
_refine_ls_weighting_scheme calc
_refine_ls_wR_factor_gt 0.1183
_refine_ls_wR_factor_ref 0.1223
_reflns_number_gt 1973
_reflns_number_total 2429
_reflns_threshold_expression >2sigma(I)
_cod_data_source_file cg301403w_si_002.cif
_cod_data_source_block 3
_cod_original_sg_symbol_H-M R-3
_cod_original_formula_sum 'C32 H25.32 Co1 O8.67'
_cod_database_code 4507118

loop_
_symmetry_equiv_pos_as_xyz
'x, y, z'
'-y, x-y, z'
'-x+y, -x, z'
'x+2/3, y+1/3, z+1/3'
'-y+2/3, x-y+1/3, z+1/3'
'-x+y+2/3, -x+1/3, z+1/3'
'x+1/3, y+2/3, z+2/3'
'-y+1/3, x-y+2/3, z+2/3'
'-x+y+1/3, -x+2/3, z+2/3'
'-x, -y, -z'
'y, -x+y, -z'
'x-y, x, -z'
'-x+2/3, -y+1/3, -z+1/3'
'y+2/3, -x+y+1/3, -z+1/3'
'x-y+2/3, x+1/3, -z+1/3'
'-x+1/3, -y+2/3, -z+2/3'
'y+1/3, -x+y+2/3, -z+2/3'
'x-y+1/3, x+2/3, -z+2/3'

loop_
_atom_site_label
_atom_site_type_symbol
_atom_site_fract_x
_atom_site_fract_y
_atom_site_fract_z
_atom_site_U_iso_or_equiv
_atom_site_adp_type
_atom_site_occupancy
_atom_site_symmetry_multiplicity
_atom_site_calc_flag
_atom_site_refinement_flags
Co1 Co 0.0000 0.0000 0.0000 0.0267(3) Uani 1 6 d S
Co2 Co 0.0000 0.0000 0.101851(19) 0.0300(3) Uani 1 3 d S
O1 O 0.04213(13) -0.06409(13) 0.03376(6) 0.0312(6) Uani 1 1 d .
O2 O 0.09890(13) -0.01079(14) 0.08886(6) 0.0353(6) Uani 1 1 d .
O3 O 0.42999(15) 0.14871(17) -0.10047(6) 0.0527(8) Uani 1 1 d .
O4 O 0.56586(16) 0.15377(19) -0.12241(7) 0.0644(9) Uani 1 1 d .
O1W O 0.0000 0.0000 0.15730(12) 0.0745(15) Uani 1 3 d S
H1WA H 0.0496 0.0114 0.1660 0.112 Uiso 0.33 1 d PR
H1WB H -0.0114 0.0382 0.1660 0.112 Uiso 0.33 1 d PR
C1 C 0.1026(2) -0.03439(19) 0.05629(10) 0.0303(8) Uani 1 1 d .
C2 C 0.18581(19) -0.02674(19) 0.04481(9) 0.0270(8) Uani 1 1 d .
C3 C 0.2577(2) 0.0172(2) 0.06643(9) 0.0346(9) Uani 1 1 d .
H3 H 0.2546 0.0417 0.0885 0.042 Uiso 1 1 calc R
C4 C 0.3340(2) 0.0250(2) 0.05550(9) 0.0350(9) Uani 1 1 d .
H4 H 0.3822 0.0560 0.0700 0.042 Uiso 1 1 calc R
C5 C 0.3399(2) -0.0128(2) 0.02317(9) 0.0329(9) Uani 1 1 d .
C6 C 0.2673(2) -0.0568(2) 0.00183(9) 0.0336(8) Uani 1 1 d .
H6 H 0.2698 -0.0825 -0.0200 0.040 Uiso 1 1 calc R
C7 C 0.1913(2) -0.0632(2) 0.01231(9) 0.0336(9) Uani 1 1 d .
H7 H 0.1435 -0.0922 -0.0026 0.040 Uiso 1 1 calc R
C8 C 0.4249(2) -0.0827(2) 0.06758(9) 0.0411(10) Uani 1 1 d .
H8 H 0.3738 -0.0875 0.0754 0.049 Uiso 1 1 calc R
C9 C 0.4608(2) -0.0414(2) 0.03373(9) 0.0359(9) Uani 1 1 d .
C10 C 0.4227(2) -0.0057(2) 0.01151(9) 0.0342(9) Uani 1 1 d .
C11 C 0.4608(2) 0.0356(2) -0.02204(9) 0.0339(9) Uani 1 1 d .
C12 C 0.4251(2) 0.0745(2) -0.04409(9) 0.0390(9) Uani 1 1 d .
H12 H 0.3762 0.0741 -0.0360 0.047 Uiso 1 1 calc R
C13 C 0.4609(2) 0.1125(2) -0.07681(10) 0.0420(9) Uani 1 1 d .
C14 C 0.5374(2) 0.1152(2) -0.08871(10) 0.0465(10) Uani 1 1 d .
C15 C 0.6389(3) 0.1529(4) -0.13717(11) 0.0844(17) Uani 1 1 d .
H15A H 0.6485 0.1738 -0.1621 0.127 Uiso 1 1 calc R
H15B H 0.6290 0.0958 -0.1369 0.127 Uiso 1 1 calc R
H15C H 0.6879 0.1887 -0.1224 0.127 Uiso 1 1 calc R
C16 C 0.3555(2) 0.1507(3) -0.08883(11) 0.0574(11) Uani 1 1 d .
H16A H 0.3417 0.1809 -0.1068 0.086 Uiso 1 1 calc R
H16B H 0.3661 0.1790 -0.0654 0.086 Uiso 1 1 calc R
H16C H 0.3087 0.0936 -0.0865 0.086 Uiso 1 1 calc R

loop_
_atom_site_aniso_label
_atom_site_aniso_U_11
_atom_site_aniso_U_22
_atom_site_aniso_U_33
_atom_site_aniso_U_23
_atom_site_aniso_U_13
_atom_site_aniso_U_12
Co1 0.0239(4) 0.0239(4) 0.0321(7) 0.000 0.000 0.0120(2)
Co2 0.0294(3) 0.0294(3) 0.0311(5) 0.000 0.000 0.01470(17)
O1 0.0242(13) 0.0271(12) 0.0422(15) -0.0009(10) -0.0054(11) 0.0129(10)
O2 0.0359(14) 0.0429(14) 0.0306(15) -0.0007(11) -0.0005(11) 0.0223(12)
O3 0.0528(17) 0.0847(19) 0.0437(16) 0.0322(14) 0.0139(13) 0.0517(16)
O4 0.0494(17) 0.119(2) 0.0418(16) 0.0436(16) 0.0236(13) 0.0544(17)
O1W 0.092(2) 0.092(2) 0.039(3) 0.000 0.000 0.0462(12)
C1 0.034(2) 0.0183(17) 0.041(2) 0.0081(17) 0.0021(19) 0.0142(16)
C2 0.028(2) 0.0311(19) 0.027(2) 0.0089(16) 0.0038(16) 0.0188(16)
C3 0.034(2) 0.042(2) 0.031(2) 0.0000(16) -0.0001(17) 0.0212(18)
C4 0.025(2) 0.049(2) 0.030(2) 0.0040(17) -0.0028(16) 0.0181(17)
C5 0.032(2) 0.044(2) 0.028(2) 0.0157(17) 0.0068(17) 0.0236(18)
C6 0.030(2) 0.047(2) 0.0270(19) -0.0013(16) 0.0007(17) 0.0219(18)
C7 0.029(2) 0.041(2) 0.030(2) 0.0029(17) -0.0082(16) 0.0176(17)
C8 0.032(2) 0.071(3) 0.032(2) 0.0207(19) 0.0108(17) 0.034(2)
C9 0.030(2) 0.051(2) 0.030(2) 0.0111(18) 0.0079(16) 0.0221(18)
C10 0.0258(19) 0.048(2) 0.033(2) 0.0099(18) 0.0036(16) 0.0216(17)
C11 0.030(2) 0.048(2) 0.029(2) 0.0088(17) 0.0025(16) 0.0227(18)
C12 0.032(2) 0.058(2) 0.036(2) 0.0128(19) 0.0081(17) 0.0288(19)
C13 0.037(2) 0.062(3) 0.037(2) 0.0180(19) 0.0057(18) 0.031(2)
C14 0.038(2) 0.073(3) 0.032(2) 0.024(2) 0.0129(18) 0.030(2)
C15 0.064(3) 0.162(5) 0.051(3) 0.054(3) 0.033(2) 0.075(3)
C16 0.044(2) 0.086(3) 0.059(3) 0.030(2) 0.011(2) 0.045(2)

loop_
_atom_type_symbol
_atom_type_description
_atom_type_scat_dispersion_real
_atom_type_scat_dispersion_imag
_atom_type_scat_source
C C 0.0033 0.0016 'International Tables Vol C Tables 4.2.6.8 and 6.1.1.4'
H H 0.0000 0.0000 'International Tables Vol C Tables 4.2.6.8 and 6.1.1.4'
Co Co 0.3494 0.9721 'International Tables Vol C Tables 4.2.6.8 and 6.1.1.4'
O O 0.0106 0.0060 'International Tables Vol C Tables 4.2.6.8 and 6.1.1.4'

loop_
_geom_angle_atom_site_label_1
_geom_angle_atom_site_label_2
_geom_angle_atom_site_label_3
_geom_angle
_geom_angle_site_symmetry_1
_geom_angle_site_symmetry_3
O1 Co1 O1 88.95(8) 2 3
O1 Co1 O1 180.00(14) 2 11
O1 Co1 O1 91.05(8) 3 11
O1 Co1 O1 88.95(8) 2 .
O1 Co1 O1 88.95(8) 3 .
O1 Co1 O1 91.05(8) 11 .
O1 Co1 O1 91.05(8) 2 10
O1 Co1 O1 91.05(8) 3 10
O1 Co1 O1 88.95(8) 11 10
O1 Co1 O1 180.00(13) . 10
O1 Co1 O1 91.05(8) 2 12
O1 Co1 O1 180.00(14) 3 12
O1 Co1 O1 88.95(8) 11 12
O1 Co1 O1 91.05(8) . 12
O1 Co1 O1 88.95(8) 10 12
O2 Co2 O2 114.42(5) 3 .
O2 Co2 O2 114.42(5) 3 2
O2 Co2 O2 114.42(5) . 2
O2 Co2 O1W 103.90(7) 3 .
O2 Co2 O1W 103.90(7) . .
O2 Co2 O1W 103.90(7) 2 .
C1 O1 Co1 129.08(19) . .
C1 O2 Co2 117.6(2) . .
C13 O3 C16 116.7(3) . .
C14 O4 C15 116.1(3) . .
Co2 O1W H1WA 111.1 . .
Co2 O1W H1WB 111.0 . .
H1WA O1W H1WB 107.8 . .
O1 C1 O2 124.6(3) . .
O1 C1 C2 118.9(3) . .
O2 C1 C2 116.5(3) . .
C7 C2 C3 119.1(3) . .
C7 C2 C1 120.1(3) . .
C3 C2 C1 120.8(3) . .
C4 C3 C2 120.5(3) . .
C4 C3 H3 119.8 . .
C2 C3 H3 119.8 . .
C3 C4 C5 120.9(3) . .
C3 C4 H4 119.5 . .
C5 C4 H4 119.5 . .
C6 C5 C4 118.0(3) . .
C6 C5 C10 121.0(3) . .
C4 C5 C10 121.0(3) . .
C7 C6 C5 121.3(3) . .
C7 C6 H6 119.4 . .
C5 C6 H6 119.4 . .
C2 C7 C6 120.3(3) . .
C2 C7 H7 119.9 . .
C6 C7 H7 119.9 . .
C14 C8 C9 121.6(3) 10_655 .
C14 C8 H8 119.2 10_655 .
C9 C8 H8 119.2 . .
C10 C9 C8 122.4(3) . .
C10 C9 C11 119.5(3) . 10_655
C8 C9 C11 118.1(3) . 10_655
C9 C10 C11 120.8(3) . .
C9 C10 C5 119.9(3) . .
C11 C10 C5 119.3(3) . .
C10 C11 C12 121.6(3) . .
C10 C11 C9 119.7(3) . 10_655
C12 C11 C9 118.7(3) . 10_655
C13 C12 C11 121.4(3) . .
C13 C12 H12 119.3 . .
C11 C12 H12 119.3 . .
O3 C13 C12 125.8(3) . .
O3 C13 C14 114.9(3) . .
C12 C13 C14 119.2(3) . .
C8 C14 O4 125.8(3) 10_655 .
C8 C14 C13 120.8(3) 10_655 .
O4 C14 C13 113.4(3) . .
O4 C15 H15A 109.5 . .
O4 C15 H15B 109.5 . .
H15A C15 H15B 109.5 . .
O4 C15 H15C 109.5 . .
H15A C15 H15C 109.5 . .
H15B C15 H15C 109.5 . .
O3 C16 H16A 109.5 . .
O3 C16 H16B 109.5 . .
H16A C16 H16B 109.5 . .
O3 C16 H16C 109.5 . .
H16A C16 H16C 109.5 . .
H16B C16 H16C 109.5 . .

loop_
_geom_bond_atom_site_label_1
_geom_bond_atom_site_label_2
_geom_bond_distance
_geom_bond_site_symmetry_2
Co1 O1 2.078(2) 2
Co1 O1 2.078(2) 3
Co1 O1 2.078(2) 11
Co1 O1 2.078(2) .
Co1 O1 2.078(2) 10
Co1 O1 2.078(2) 12
Co2 O2 1.958(2) 3
Co2 O2 1.958(2) .
Co2 O2 1.958(2) 2
Co2 O1W 2.006(4) .
O1 C1 1.252(4) .
O2 C1 1.267(4) .
O3 C13 1.359(4) .
O3 C16 1.434(4) .
O4 C14 1.372(4) .
O4 C15 1.435(5) .
O1W H1WA 0.8749 .
O1W H1WB 0.8754 .
C1 C2 1.504(4) .
C2 C7 1.377(4) .
C2 C3 1.382(4) .
C3 C4 1.377(4) .
C3 H3 0.9300 .
C4 C5 1.387(5) .
C4 H4 0.9300 .
C5 C6 1.385(4) .
C5 C10 1.503(4) .
C6 C7 1.378(4) .
C6 H6 0.9300 .
C7 H7 0.9300 .
C8 C14 1.345(5) 10_655
C8 C9 1.414(4) .
C8 H8 0.9300 .
C9 C10 1.411(5) .
C9 C11 1.438(4) 10_655
C10 C11 1.412(4) .
C11 C12 1.419(4) .
C11 C9 1.438(4) 10_655
C12 C13 1.361(4) .
C12 H12 0.9300 .
C13 C14 1.430(5) .
C14 C8 1.345(5) 10_655
C15 H15A 0.9600 .
C15 H15B 0.9600 .
C15 H15C 0.9600 .
C16 H16A 0.9600 .
C16 H16B 0.9600 .
C16 H16C 0.9600 .

loop_
_geom_torsion_atom_site_label_1
_geom_torsion_atom_site_label_2
_geom_torsion_atom_site_label_3
_geom_torsion_atom_site_label_4
_geom_torsion
_geom_torsion_site_symmetry_1
_geom_torsion_site_symmetry_4
O1 Co1 O1 C1 -19.0(3) 2 .
O1 Co1 O1 C1 -108.0(2) 3 .
O1 Co1 O1 C1 161.0(3) 11 .
O1 Co1 O1 C1 118(51) 10 .
O1 Co1 O1 C1 72.0(2) 12 .
O2 Co2 O2 C1 49.6(2) 3 .
O2 Co2 O2 C1 -85.3(2) 2 .
O1W Co2 O2 C1 162.14(19) . .
Co1 O1 C1 O2 81.3(4) . .
Co1 O1 C1 C2 -99.7(3) . .
Co2 O2 C1 O1 -11.9(4) . .
Co2 O2 C1 C2 169.07(19) . .
O1 C1 C2 C7 -9.4(4) . .
O2 C1 C2 C7 169.7(3) . .
O1 C1 C2 C3 170.1(3) . .
O2 C1 C2 C3 -10.8(4) . .
C7 C2 C3 C4 0.4(5) . .
C1 C2 C3 C4 -179.1(3) . .
C2 C3 C4 C5 -1.7(5) . .
C3 C4 C5 C6 1.5(5) . .
C3 C4 C5 C10 -178.9(3) . .
C4 C5 C6 C7 -0.2(5) . .
C10 C5 C6 C7 -179.7(3) . .
C3 C2 C7 C6 0.9(5) . .
C1 C2 C7 C6 -179.6(3) . .
C5 C6 C7 C2 -1.0(5) . .
C14 C8 C9 C10 -179.0(4) 10_655 .
C14 C8 C9 C11 0.7(5) 10_655 10_655
C8 C9 C10 C11 179.6(3) . .
C11 C9 C10 C11 0.0(6) 10_655 .
C8 C9 C10 C5 -1.4(5) . .
C11 C9 C10 C5 178.9(3) 10_655 .
C6 C5 C10 C9 -117.2(4) . .
C4 C5 C10 C9 63.2(4) . .
C6 C5 C10 C11 61.7(4) . .
C4 C5 C10 C11 -117.8(4) . .
C9 C10 C11 C12 -177.7(3) . .
C5 C10 C11 C12 3.4(5) . .
C9 C10 C11 C9 0.0(6) . 10_655
C5 C10 C11 C9 -178.9(3) . 10_655
C10 C11 C12 C13 -178.5(3) . .
C9 C11 C12 C13 3.8(5) 10_655 .
C16 O3 C13 C12 3.4(5) . .
C16 O3 C13 C14 -177.3(3) . .
C11 C12 C13 O3 177.5(3) . .
C11 C12 C13 C14 -1.7(6) . .
C15 O4 C14 C8 5.0(6) . 10_655
C15 O4 C14 C13 -175.6(4) . .
O3 C13 C14 C8 179.0(4) . 10_655
C12 C13 C14 C8 -1.7(6) . 10_655
O3 C13 C14 O4 -0.5(5) . .
C12 C13 C14 O4 178.8(3) . .
